data_1560302
loop_
_publ_author_name
'Tanaka, Yuya'
'Kato, Yuya'
'Sugimoto, Kaho'
'Kawano, Reo'
'Tada, Tomofumi'
'Fujii, Shintaro'
'Kiguchi, Manabu'
'Akita, Munetaka'

_publ_section_title
;
 Single-molecule junctions of multinuclear organometallic wires:
 long-range carrier transport brought about by metal--metal interaction
;
_journal_issue 12
_journal_name_full 'Chemical Science'
_journal_page_first 4338
_journal_page_last 4344
_journal_paper_doi 10.1039/D0SC06613C
_journal_volume 12
_journal_year 2021
_chemical_formula_moiety 'C198 H178 P12 Ru3 S2 Si2'
_chemical_formula_sum 'C198 H178 P12 Ru3 S2 Si2'
_chemical_formula_weight 3352.56
_space_group_crystal_system triclinic
_space_group_IT_number 2
_space_group_name_Hall '-P 1'
_space_group_name_H-M_alt 'P -1'
_atom_sites_solution_hydrogens geom
_atom_sites_solution_primary direct
_atom_sites_solution_secondary difmap
_audit_update_record
;
2020-10-21 deposited with the CCDC.	2021-02-08 downloaded from the CCDC.
;
_cell_angle_alpha 108.974(2)
_cell_angle_beta 100.290(2)
_cell_angle_gamma 100.600(2)
_cell_formula_units_Z 1
_cell_length_a 12.3659(3)
_cell_length_b 17.9279(5)
_cell_length_c 20.5933(5)
_cell_measurement_reflns_used 14929
_cell_measurement_temperature 93
_cell_measurement_theta_max 73.79
_cell_measurement_theta_min 2.68
_cell_volume 4101.7(2)
_computing_cell_refinement 'CrysAlisPro 1.171.39.31a (Rigaku OD, 2017)'
_computing_data_collection 'CrysAlisPro 1.171.39.31a (Rigaku OD, 2017)'
_computing_data_reduction 'CrysAlisPro 1.171.39.31a (Rigaku OD, 2017)'
_computing_molecular_graphics 'CrystalStructure 5.0rc6'
_computing_publication_material 'CrystalStructure 5.0rc6 (Rigaku, 2017)'
_computing_structure_refinement 'SHELXL Version 2016/6 (Sheldrick, 2008)'
_computing_structure_solution 'SHELXT Version 2014/5 (Sheldrick, 2014)'
_diffrn_ambient_temperature 93
_diffrn_detector_area_resol_mean 5.811
_diffrn_measured_fraction_theta_full 0.991
_diffrn_measured_fraction_theta_max 0.961
_diffrn_measurement_device_type 'Rigaku XtaLAB PRO'
_diffrn_measurement_method \w
_diffrn_radiation_type 'Cu K\a'
_diffrn_radiation_wavelength 1.54184
_diffrn_reflns_av_R_equivalents 0.0740
_diffrn_reflns_Laue_measured_fraction_full 0.991
_diffrn_reflns_Laue_measured_fraction_max 0.961
_diffrn_reflns_limit_h_max 14
_diffrn_reflns_limit_h_min -15
_diffrn_reflns_limit_k_max 22
_diffrn_reflns_limit_k_min -22
_diffrn_reflns_limit_l_max 25
_diffrn_reflns_limit_l_min -25
_diffrn_reflns_number 56464
_diffrn_reflns_point_group_measured_fraction_full 0.991
_diffrn_reflns_point_group_measured_fraction_max 0.961
_diffrn_reflns_theta_full 67.684
_diffrn_reflns_theta_max 74.771
_diffrn_reflns_theta_min 2.347
_diffrn_standards_number 0
_exptl_absorpt_coefficient_mu 4.117
_exptl_absorpt_correction_T_max 0.845
_exptl_absorpt_correction_T_min 0.728
_exptl_absorpt_correction_type multi-scan
_exptl_absorpt_process_details
;
CrysAlisPro 1.171.39.31a (Rigaku Oxford Diffraction, 2017)
Empirical absorption correction using spherical harmonics,
 implemented in SCALE3 ABSPACK scaling algorithm.
;
_exptl_crystal_colour yellow
_exptl_crystal_density_diffrn 1.357
_exptl_crystal_density_method 'not measured'
_exptl_crystal_description needle
_exptl_crystal_F_000 1738.00
_exptl_crystal_size_max 0.160
_exptl_crystal_size_mid 0.074
_exptl_crystal_size_min 0.041
_refine_diff_density_max 1.91
_refine_diff_density_min -1.06
_refine_ls_extinction_method none
_refine_ls_goodness_of_fit_ref 1.077
_refine_ls_hydrogen_treatment constr
_refine_ls_number_parameters 1001
_refine_ls_number_reflns 16862
_refine_ls_number_restraints 42
_refine_ls_R_factor_all 0.1114
_refine_ls_R_factor_gt 0.0890
_refine_ls_shift/su_max 0.000
_refine_ls_structure_factor_coef Fsqd
_refine_ls_weighting_details 'w = 1/[\s^2^(Fo^2^)+(0.1022P)^2^+33.9019P] where P=(Fo^2^+2Fc^2^)/3'
_refine_ls_weighting_scheme calc
_refine_ls_wR_factor_gt 0.2561
_refine_ls_wR_factor_ref 0.2693
_reflns_Friedel_coverage 0.000
_reflns_number_gt 11866
_reflns_number_total 16862
_reflns_threshold_expression F^2^>2.0\s(F^2^)
_cod_data_source_file d0sc06613c2.cif
_cod_data_source_block SX17080R
_cod_depositor_comments 'Adding full bibliography for 1560301--1560303.cif.'
_cod_database_code 1560302

loop_
_space_group_symop_id
_space_group_symop_operation_xyz
1 +X,+Y,+Z
2 -X,-Y,-Z

loop_
_atom_site_label
_atom_site_type_symbol
_atom_site_fract_x
_atom_site_fract_y
_atom_site_fract_z
_atom_site_U_iso_or_equiv
_atom_site_adp_type
_atom_site_occupancy
_atom_site_site_symmetry_order
_atom_site_calc_flag
_atom_site_refinement_flags_posn
_atom_site_refinement_flags_adp
_atom_site_refinement_flags_occupancy
_atom_site_disorder_assembly
_atom_site_disorder_group
Ru2 Ru 0.500000 1.000000 1.000000 0.0357(2) Uani 1 2 d S . P . .
Ru1 Ru 0.43771(5) 0.70316(4) 0.39867(3) 0.03943(18) Uani 1 1 d . . . . .
P5 P 0.42731(18) 0.85769(13) 0.95707(11) 0.0392(4) Uani 1 1 d . . . . .
P6 P 0.67376(18) 0.96555(13) 1.02611(11) 0.0394(5) Uani 1 1 d . . . . .
P4 P 0.58688(18) 0.79971(14) 0.38937(11) 0.0417(5) Uani 1 1 d . . . . .
P2 P 0.28345(18) 0.60208(14) 0.39867(11) 0.0422(5) Uani 1 1 d . . . . .
S1 S 0.47645(19) 0.84414(14) 0.70521(11) 0.0472(5) Uani 1 1 d . . . . .
P3 P 0.54249(19) 0.60620(14) 0.40591(11) 0.0430(5) Uani 1 1 d . . . . .
P1 P 0.33650(18) 0.80390(14) 0.40208(11) 0.0415(5) Uani 1 1 d . . . . .
Si1 Si 0.2037(7) 0.4243(3) 0.0105(2) 0.071(2) Uani 0.645(12) 1 d . U P A 1
C90 C 0.5278(7) 0.9784(5) 0.8996(4) 0.0381(17) Uani 1 1 d . . . . .
C82 C 0.3893(7) 0.6469(5) 0.2908(4) 0.0361(16) Uani 1 1 d . . . . .
C47 C 0.0249(8) 0.5120(6) 0.2141(5) 0.053(2) Uani 1 1 d . . . . .
H47 H 0.015867 0.483565 0.164871 0.064 Uiso 1 1 calc R U . . .
C7 C 0.6615(7) 0.7711(5) 0.3192(4) 0.0430(18) Uani 1 1 d . . . . .
C39 C 0.2364(7) 0.6039(6) 0.4802(5) 0.048(2) Uani 1 1 d . . . . .
C19 C 0.2312(7) 0.8009(5) 0.3242(4) 0.0434(19) Uani 1 1 d . . . . .
C53 C 0.3021(8) 0.8042(5) 0.8811(5) 0.0450(19) Uani 1 1 d . . . . .
C71 C 0.7403(7) 0.9720(6) 1.1164(4) 0.0448(19) Uani 1 1 d . . . . .
C59 C 0.3949(7) 0.8082(5) 1.0189(4) 0.0433(18) Uani 1 1 d . . . . .
C84 C 0.5145(7) 0.8033(6) 0.5707(4) 0.0443(19) Uani 1 1 d . . . . .
C85 C 0.5473(8) 0.8594(6) 0.6423(4) 0.047(2) Uani 1 1 d . . . . .
C1 C 0.7089(8) 0.8650(6) 0.4650(5) 0.049(2) Uani 1 1 d . . . . .
C83 C 0.4871(7) 0.7625(5) 0.5081(4) 0.0390(17) Uani 1 1 d . . . . .
C89 C 0.5416(7) 0.9603(5) 0.8412(5) 0.0423(18) Uani 1 1 d . . . . .
C88 C 0.5571(7) 0.9365(5) 0.7717(4) 0.0429(19) Uani 1 1 d . . . . .
C46 C 0.1305(8) 0.5292(6) 0.2632(5) 0.048(2) Uani 1 1 d . . . . .
H46 H 0.192295 0.511638 0.247230 0.057 Uiso 1 1 calc R U . . .
C13 C 0.2584(8) 0.8347(6) 0.4706(5) 0.048(2) Uani 1 1 d . . . . .
C12 C 0.6081(8) 0.7532(5) 0.2487(4) 0.0462(19) Uani 1 1 d . . . . .
H12 H 0.531802 0.756610 0.236831 0.055 Uiso 1 1 calc R U . . .
C65 C 0.7909(7) 1.0134(5) 0.9969(4) 0.0435(19) Uani 1 1 d . . . . .
C2 C 0.7740(8) 0.9360(6) 0.4624(5) 0.054(2) Uani 1 1 d . . . . .
H2 H 0.752497 0.951129 0.422828 0.065 Uiso 1 1 calc R U . . .
C9 C 0.8295(8) 0.7426(6) 0.2823(5) 0.053(2) Uani 1 1 d . . . . .
H9 H 0.905735 0.738820 0.293663 0.064 Uiso 1 1 calc R U . . .
C45 C 0.1435(7) 0.5718(5) 0.3346(5) 0.0441(19) Uani 1 1 d . . . . .
C22 C 0.0699(8) 0.7978(6) 0.2099(5) 0.053(2) Uani 1 1 d . . . . .
H22 H 0.014950 0.796713 0.170721 0.064 Uiso 1 1 calc R U . . .
C54 C 0.2816(7) 0.8352(6) 0.8272(4) 0.0458(19) Uani 1 1 d . . . . .
H54 H 0.334018 0.882216 0.828978 0.055 Uiso 1 1 calc R U . . .
C26 C 0.4439(8) 0.8979(6) 0.4196(5) 0.048(2) Uani 1 1 d . . . . .
H26A H 0.407010 0.939647 0.411340 0.058 Uiso 1 1 calc R U . . .
H26B H 0.489812 0.919858 0.469568 0.058 Uiso 1 1 calc R U . . .
C76 C 0.6672(8) 0.9443(6) 1.1532(4) 0.046(2) Uani 1 1 d . . . . .
H76 H 0.587408 0.927596 1.132699 0.056 Uiso 1 1 calc R U . . .
C70 C 0.8638(7) 1.0884(6) 1.0377(5) 0.048(2) Uani 1 1 d . . . . .
H70 H 0.859827 1.115016 1.084977 0.057 Uiso 1 1 calc R U . . .
C61 C 0.3962(8) 0.7003(6) 1.0663(5) 0.055(2) Uani 1 1 d . . . . .
H61 H 0.418897 0.652747 1.067342 0.066 Uiso 1 1 calc R U . . .
C34 C 0.5909(8) 0.5627(6) 0.2713(4) 0.046(2) Uani 1 1 d . . . . .
H34 H 0.572169 0.611335 0.269949 0.056 Uiso 1 1 calc R U . . .
C38 C 0.6213(8) 0.4723(6) 0.3321(5) 0.053(2) Uani 1 1 d . . . . .
H38 H 0.623465 0.458380 0.372965 0.063 Uiso 1 1 calc R U . . .
C18 C 0.1409(8) 0.8053(6) 0.4538(5) 0.055(2) Uani 1 1 d . . . . .
H18 H 0.100481 0.772986 0.405929 0.065 Uiso 1 1 calc R U . . .
C33 C 0.5885(7) 0.5424(6) 0.3308(5) 0.0456(19) Uani 1 1 d . . . . .
C14 C 0.3170(9) 0.8833(6) 0.5408(5) 0.053(2) Uani 1 1 d . . . . .
H14 H 0.396983 0.905631 0.552998 0.063 Uiso 1 1 calc R U . . .
C8 C 0.7738(8) 0.7658(6) 0.3351(5) 0.050(2) Uani 1 1 d . . . . .
H8 H 0.812534 0.778347 0.383101 0.060 Uiso 1 1 calc R U . . .
C15 C 0.2570(10) 0.8989(6) 0.5931(5) 0.057(2) Uani 1 1 d . . . . .
H15 H 0.296451 0.931207 0.641116 0.069 Uiso 1 1 calc R U . . .
C77 C 0.5386(8) 0.8143(5) 0.9226(5) 0.0456(19) Uani 1 1 d . . . . .
H77A H 0.518315 0.754480 0.910620 0.055 Uiso 1 1 calc R U . . .
H77B H 0.545326 0.824644 0.878961 0.055 Uiso 1 1 calc R U . . .
C23 C 0.1184(8) 0.8693(6) 0.2677(5) 0.054(2) Uani 1 1 d . . . . .
H23 H 0.096387 0.917554 0.268280 0.065 Uiso 1 1 calc R U . . .
C81 C 0.3589(7) 0.6070(6) 0.2275(5) 0.046(2) Uani 1 1 d . . . . .
C27 C 0.6714(8) 0.6366(6) 0.4789(5) 0.051(2) Uani 1 1 d . . . . .
C48 C -0.0632(9) 0.5360(6) 0.2373(6) 0.058(2) Uani 1 1 d . . . . .
H48 H -0.133585 0.525176 0.204072 0.070 Uiso 1 1 calc R U . . .
C66 C 0.7958(8) 0.9760(6) 0.9268(5) 0.048(2) Uani 1 1 d . . . . .
H66 H 0.745055 0.924475 0.897212 0.057 Uiso 1 1 calc R U . . .
C87 C 0.6348(8) 0.9760(6) 0.7444(5) 0.051(2) Uani 1 1 d . . . . .
H87 H 0.687265 1.027617 0.771601 0.061 Uiso 1 1 calc R U . . .
C58 C 0.2259(8) 0.7330(6) 0.8753(5) 0.050(2) Uani 1 1 d . . . . .
H58 H 0.239489 0.710150 0.910678 0.060 Uiso 1 1 calc R U . . .
C20 C 0.1802(7) 0.7279(6) 0.2654(5) 0.0461(19) Uani 1 1 d . . . . .
H20 H 0.199960 0.678847 0.264467 0.055 Uiso 1 1 calc R U . . .
C55 C 0.1845(8) 0.7973(6) 0.7710(5) 0.053(2) Uani 1 1 d . . . . .
H55 H 0.170389 0.819532 0.735173 0.063 Uiso 1 1 calc R U . . .
C41 C 0.2114(8) 0.6796(7) 0.5933(5) 0.057(2) Uani 1 1 d . . . . .
H41 H 0.223602 0.730477 0.630882 0.068 Uiso 1 1 calc R U . . .
C56 C 0.1081(9) 0.7276(7) 0.7665(5) 0.060(2) Uani 1 1 d . . . . .
H56 H 0.041284 0.702489 0.728378 0.072 Uiso 1 1 calc R U . . .
C49 C -0.0520(8) 0.5758(7) 0.3080(6) 0.058(2) Uani 1 1 d . . . . .
H49 H -0.115804 0.589832 0.323743 0.070 Uiso 1 1 calc R U . . .
C28 C 0.6636(10) 0.6569(6) 0.5479(5) 0.059(2) Uani 1 1 d . . . . .
H28 H 0.591309 0.651835 0.558181 0.070 Uiso 1 1 calc R U . . .
C78 C 0.6513(7) 0.8537(5) 0.9790(5) 0.0441(19) Uani 1 1 d . . . . .
H78A H 0.714213 0.844520 0.956235 0.053 Uiso 1 1 calc R U . . .
H78B H 0.653698 0.826885 1.014146 0.053 Uiso 1 1 calc R U . . .
C50 C 0.0511(8) 0.5957(6) 0.3567(5) 0.049(2) Uani 1 1 d . . . . .
H50 H 0.059067 0.625746 0.405467 0.059 Uiso 1 1 calc R U . . .
C24 C 0.1989(8) 0.8718(6) 0.3251(5) 0.052(2) Uani 1 1 d . . . . .
H24 H 0.231962 0.921450 0.364808 0.062 Uiso 1 1 calc R U . . .
C69 C 0.9439(8) 1.1262(6) 1.0106(6) 0.055(2) Uani 1 1 d . . . . .
H69 H 0.995813 1.177342 1.039950 0.066 Uiso 1 1 calc R U . . .
C6 C 0.7444(8) 0.8428(6) 0.5222(5) 0.050(2) Uani 1 1 d . . . . .
H6 H 0.702868 0.793864 0.524373 0.060 Uiso 1 1 calc R U . . .
C86 C 0.6280(8) 0.9321(6) 0.6726(5) 0.053(2) Uani 1 1 d . . . . .
H86 H 0.676090 0.951767 0.647246 0.064 Uiso 1 1 calc R U . . .
C51 C 0.4477(8) 0.5269(6) 0.4220(5) 0.055(2) Uani 1 1 d . . . . .
H51A H 0.476224 0.477287 0.412007 0.066 Uiso 1 1 calc R U . . .
H51B H 0.444721 0.546295 0.472364 0.066 Uiso 1 1 calc R U . . .
C44 C 0.1791(8) 0.5337(6) 0.4845(5) 0.053(2) Uani 1 1 d . . . . .
H44 H 0.167800 0.482651 0.447288 0.064 Uiso 1 1 calc R U . . .
C64 C 0.3282(7) 0.8385(5) 1.0637(4) 0.0439(19) Uani 1 1 d . . . . .
H64 H 0.304834 0.886052 1.063338 0.053 Uiso 1 1 calc R U . . .
C72 C 0.8553(8) 0.9936(6) 1.1458(5) 0.053(2) Uani 1 1 d . . . . .
H72 H 0.906299 1.010286 1.120685 0.064 Uiso 1 1 calc R U . . .
C40 C 0.2533(8) 0.6779(7) 0.5350(5) 0.055(2) Uani 1 1 d . . . . .
H40 H 0.293391 0.727084 0.532670 0.066 Uiso 1 1 calc R U . . .
C75 C 0.7088(9) 0.9409(6) 1.2188(5) 0.055(2) Uani 1 1 d . . . . .
H75 H 0.658176 0.923351 1.243803 0.067 Uiso 1 1 calc R U . . .
C37 C 0.6505(8) 0.4235(6) 0.2751(5) 0.055(2) Uani 1 1 d . . . . .
H37 H 0.672799 0.376153 0.277159 0.065 Uiso 1 1 calc R U . . .
C57 C 0.1306(9) 0.6953(6) 0.8183(6) 0.058(2) Uani 1 1 d . . . . .
H57 H 0.080123 0.646475 0.814771 0.070 Uiso 1 1 calc R U . . .
C4 C 0.9024(8) 0.9622(6) 0.5743(5) 0.059(3) Uani 1 1 d . . . . .
H4 H 0.967331 0.995301 0.611938 0.070 Uiso 1 1 calc R U . . .
C21 C 0.1011(8) 0.7280(6) 0.2088(5) 0.051(2) Uani 1 1 d . . . . .
H21 H 0.067739 0.678925 0.168570 0.061 Uiso 1 1 calc R U . . .
C36 C 0.6484(9) 0.4411(6) 0.2156(5) 0.058(2) Uani 1 1 d . . . . .
H36 H 0.665590 0.405117 0.175733 0.069 Uiso 1 1 calc R U . . .
C25 C 0.5197(8) 0.8762(6) 0.3689(5) 0.048(2) Uani 1 1 d . . . . .
H25A H 0.578676 0.925562 0.375715 0.058 Uiso 1 1 calc R U . . .
H25B H 0.473564 0.853403 0.319024 0.058 Uiso 1 1 calc R U . . .
C35 C 0.6207(8) 0.5123(6) 0.2135(5) 0.048(2) Uani 1 1 d . . . . .
H35 H 0.622134 0.526538 0.172998 0.057 Uiso 1 1 calc R U . . .
C60 C 0.4304(8) 0.7373(6) 1.0216(5) 0.053(2) Uani 1 1 d . . . . .
H60 H 0.477502 0.715837 0.992539 0.063 Uiso 1 1 calc R U . . .
C42 C 0.1524(8) 0.6095(7) 0.5980(5) 0.055(2) Uani 1 1 d . . . . .
H42 H 0.122995 0.611436 0.637891 0.066 Uiso 1 1 calc R U . . .
C74 C 0.8257(10) 0.9634(7) 1.2477(5) 0.065(3) Uani 1 1 d . . . . .
H74 H 0.855288 0.959393 1.291879 0.078 Uiso 1 1 calc R U . . .
C63 C 0.2953(9) 0.8013(6) 1.1083(5) 0.054(2) Uani 1 1 d . . . . .
H63 H 0.249393 0.823159 1.138122 0.065 Uiso 1 1 calc R U . . .
Si1A Si 0.2959(13) 0.4434(6) 0.0040(4) 0.075(4) Uani 0.355(12) 1 d . U P A -2
C5 C 0.8401(8) 0.8917(6) 0.5761(5) 0.055(2) Uani 1 1 d . . . . .
H5 H 0.863023 0.875977 0.615240 0.066 Uiso 1 1 calc R U . . .
C43 C 0.1371(10) 0.5367(7) 0.5436(6) 0.064(3) Uani 1 1 d . . . . .
H43 H 0.097286 0.487552 0.546189 0.076 Uiso 1 1 calc R U . . .
C62 C 0.3283(9) 0.7323(6) 1.1103(5) 0.057(2) Uani 1 1 d . . . . .
H62 H 0.305134 0.706711 1.141145 0.068 Uiso 1 1 calc R U . . .
C95 C 0.6331(10) 0.7148(7) 0.7727(6) 0.063(3) Uani 1 1 d . . . . .
H95 H 0.557615 0.714253 0.752284 0.075 Uiso 1 1 calc R U . . .
C52 C 0.3291(8) 0.5071(6) 0.3736(5) 0.048(2) Uani 1 1 d . . . . .
H52A H 0.275979 0.463378 0.380319 0.057 Uiso 1 1 calc R U . . .
H52B H 0.331598 0.488690 0.323130 0.057 Uiso 1 1 calc R U . . .
C11 C 0.6628(9) 0.7306(6) 0.1953(5) 0.055(2) Uani 1 1 d . . . . .
H11 H 0.625232 0.718968 0.147282 0.066 Uiso 1 1 calc R U . . .
C67 C 0.8758(8) 1.0151(7) 0.9007(5) 0.055(2) Uani 1 1 d . . . . .
H67 H 0.880280 0.989146 0.853429 0.067 Uiso 1 1 calc R U . . .
C68 C 0.9477(8) 1.0896(7) 0.9417(6) 0.057(2) Uani 1 1 d . . . . .
H68 H 1.000235 1.116176 0.922598 0.068 Uiso 1 1 calc R U . . .
C32 C 0.7782(8) 0.6439(7) 0.4656(6) 0.059(2) Uani 1 1 d . . . . .
H32 H 0.784292 0.629151 0.417987 0.070 Uiso 1 1 calc R U . . .
C17 C 0.0816(9) 0.8224(7) 0.5056(6) 0.064(3) Uani 1 1 d . . . . .
H17 H 0.001059 0.802930 0.492868 0.076 Uiso 1 1 calc R U . . .
C16 C 0.1384(11) 0.8670(8) 0.5747(6) 0.071(3) Uani 1 1 d . . . . .
H16 H 0.097876 0.876445 0.610450 0.086 Uiso 1 1 calc R U . . .
C10 C 0.7731(10) 0.7252(6) 0.2133(6) 0.064(3) Uani 1 1 d . . . . .
H10 H 0.811232 0.709072 0.176950 0.077 Uiso 1 1 calc R U . . .
C73 C 0.8986(9) 0.9914(7) 1.2130(6) 0.061(3) Uani 1 1 d . . . . .
H73 H 0.978250 1.009333 1.234248 0.074 Uiso 1 1 calc R U . . .
C29 C 0.7642(11) 0.6854(6) 0.6036(5) 0.064(3) Uani 1 1 d . . . . .
H29 H 0.758927 0.699051 0.651301 0.077 Uiso 1 1 calc R U . . .
C80 C 0.3189(9) 0.5545(6) 0.1574(5) 0.054(2) Uani 1 1 d . . . . .
C31 C 0.8759(10) 0.6724(7) 0.5207(6) 0.068(3) Uani 1 1 d . . . . .
H31 H 0.948567 0.677303 0.510917 0.081 Uiso 1 1 calc R U . . .
C97 C 0.7601(10) 0.6522(7) 0.8233(6) 0.067(3) Uani 1 1 d . . . . .
H97 H 0.774027 0.609373 0.838441 0.081 Uiso 1 1 calc R U . . .
C3 C 0.8698(9) 0.9847(7) 0.5169(6) 0.061(3) Uani 1 1 d . . . . .
H3 H 0.912771 1.033246 0.514897 0.073 Uiso 1 1 calc R U . . .
C30 C 0.8674(11) 0.6936(7) 0.5900(6) 0.072(3) Uani 1 1 d . . . . .
H30 H 0.934256 0.714023 0.628042 0.086 Uiso 1 1 calc R U . . .
C99 C 0.8272(10) 0.7770(8) 0.8056(7) 0.074(3) Uani 1 1 d . . . . .
H99 H 0.888651 0.819473 0.808496 0.089 Uiso 1 1 calc R U . . .
C96 C 0.6519(9) 0.6523(7) 0.7955(6) 0.065(3) Uani 1 1 d . . . . .
H96 H 0.589578 0.609818 0.791599 0.078 Uiso 1 1 calc R U . . .
C98 C 0.8501(11) 0.7151(8) 0.8293(7) 0.075(3) Uani 1 1 d . . . . .
H98 H 0.926184 0.716332 0.849292 0.091 Uiso 1 1 calc R U . . .
C94 C 0.7220(10) 0.7772(7) 0.7793(6) 0.064(3) Uani 1 1 d . . . . .
H94 H 0.707858 0.820649 0.765078 0.077 Uiso 1 1 calc R U . . .
C79 C 0.2836(13) 0.5073(8) 0.0976(6) 0.079(4) Uani 1 1 d . . . . .
C91 C 0.2002(15) 0.4718(9) -0.0585(6) 0.101(5) Uani 1 1 d . U . . .
H91D H 0.148881 0.507802 -0.052623 0.152 Uiso 0.645(12) 1 calc R U P A 1
H91E H 0.172857 0.428751 -0.105942 0.152 Uiso 0.645(12) 1 calc R U P A 1
H91F H 0.276969 0.503673 -0.052959 0.152 Uiso 0.645(12) 1 calc R U P A 1
H91A H 0.129129 0.474299 -0.044111 0.152 Uiso 0.355(12) 1 calc R U P A -2
H91B H 0.183407 0.430830 -0.106566 0.152 Uiso 0.355(12) 1 calc R U P A -2
H91C H 0.237237 0.525354 -0.057931 0.152 Uiso 0.355(12) 1 calc R U P A -2
C93 C 0.2710(17) 0.3410(9) -0.0040(7) 0.108(5) Uani 1 1 d . U . . .
H93D H 0.351125 0.361225 -0.002247 0.161 Uiso 0.645(12) 1 calc R U P A 1
H93E H 0.266269 0.318348 0.033085 0.161 Uiso 0.645(12) 1 calc R U P A 1
H93F H 0.232212 0.298395 -0.050622 0.161 Uiso 0.645(12) 1 calc R U P A 1
H93A H 0.197637 0.323969 0.005771 0.161 Uiso 0.355(12) 1 calc R U P A -2
H93B H 0.269711 0.306807 -0.052291 0.161 Uiso 0.355(12) 1 calc R U P A -2
H93C H 0.331823 0.335064 0.030158 0.161 Uiso 0.355(12) 1 calc R U P A -2
C92 C 0.0558(19) 0.3772(15) 0.0058(11) 0.100(8) Uani 0.645(12) 1 d . U P A 1
H92A H 0.054783 0.354717 0.043202 0.150 Uiso 0.645(12) 1 calc R U P A 1
H92B H 0.021226 0.333284 -0.040738 0.150 Uiso 0.645(12) 1 calc R U P A 1
H92C H 0.012537 0.418581 0.012374 0.150 Uiso 0.645(12) 1 calc R U P A 1
C92A C 0.432(4) 0.465(3) -0.015(2) 0.107(14) Uani 0.355(12) 1 d . U P A -2
H92D H 0.459771 0.524102 -0.003534 0.160 Uiso 0.355(12) 1 calc R U P A -2
H92E H 0.424726 0.436050 -0.065926 0.160 Uiso 0.355(12) 1 calc R U P A -2
H92F H 0.487053 0.447312 0.013046 0.160 Uiso 0.355(12) 1 calc R U P A -2

loop_
_atom_site_aniso_label
_atom_site_aniso_U_11
_atom_site_aniso_U_22
_atom_site_aniso_U_33
_atom_site_aniso_U_23
_atom_site_aniso_U_13
_atom_site_aniso_U_12
Ru2 0.0402(5) 0.0438(5) 0.0311(4) 0.0159(4) 0.0142(3) 0.0212(4)
Ru1 0.0408(3) 0.0515(4) 0.0319(3) 0.0154(3) 0.0132(2) 0.0222(3)
P5 0.0443(11) 0.0438(11) 0.0365(10) 0.0163(9) 0.0153(9) 0.0206(9)
P6 0.0413(11) 0.0493(12) 0.0358(10) 0.0177(9) 0.0137(8) 0.0234(9)
P4 0.0394(11) 0.0540(12) 0.0365(10) 0.0163(9) 0.0136(8) 0.0205(10)
P2 0.0406(11) 0.0565(13) 0.0367(10) 0.0194(10) 0.0144(9) 0.0210(10)
S1 0.0516(12) 0.0554(12) 0.0367(10) 0.0149(9) 0.0173(9) 0.0170(10)
P3 0.0465(12) 0.0552(13) 0.0367(10) 0.0204(10) 0.0136(9) 0.0267(10)
P1 0.0419(11) 0.0496(12) 0.0380(10) 0.0150(9) 0.0141(9) 0.0224(9)
Si1 0.106(5) 0.068(3) 0.040(2) 0.013(2) 0.011(3) 0.044(3)
C90 0.054(5) 0.045(4) 0.022(3) 0.012(3) 0.015(3) 0.025(4)
C82 0.039(4) 0.048(4) 0.025(4) 0.013(3) 0.009(3) 0.020(3)
C47 0.055(5) 0.056(5) 0.048(5) 0.022(4) 0.016(4) 0.004(4)
C7 0.048(5) 0.047(5) 0.040(4) 0.017(4) 0.018(4) 0.017(4)
C39 0.039(4) 0.068(6) 0.044(5) 0.026(4) 0.009(4) 0.026(4)
C19 0.045(5) 0.055(5) 0.040(4) 0.020(4) 0.018(4) 0.026(4)
C53 0.055(5) 0.046(5) 0.044(5) 0.018(4) 0.021(4) 0.025(4)
C71 0.045(5) 0.055(5) 0.042(4) 0.018(4) 0.015(4) 0.027(4)
C59 0.047(5) 0.046(5) 0.043(4) 0.020(4) 0.011(4) 0.020(4)
C84 0.043(5) 0.060(5) 0.040(5) 0.024(4) 0.015(4) 0.023(4)
C85 0.046(5) 0.067(6) 0.032(4) 0.017(4) 0.012(4) 0.026(4)
C1 0.048(5) 0.061(6) 0.045(5) 0.017(4) 0.018(4) 0.029(4)
C83 0.040(4) 0.050(5) 0.027(4) 0.010(3) 0.011(3) 0.017(4)
C89 0.039(4) 0.047(5) 0.047(5) 0.022(4) 0.012(4) 0.016(4)
C88 0.052(5) 0.054(5) 0.031(4) 0.017(4) 0.013(3) 0.025(4)
C46 0.043(5) 0.054(5) 0.050(5) 0.020(4) 0.017(4) 0.016(4)
C13 0.052(5) 0.054(5) 0.047(5) 0.019(4) 0.020(4) 0.026(4)
C12 0.052(5) 0.048(5) 0.041(4) 0.018(4) 0.015(4) 0.015(4)
C65 0.049(5) 0.050(5) 0.042(4) 0.020(4) 0.016(4) 0.027(4)
C2 0.045(5) 0.060(6) 0.057(6) 0.017(5) 0.012(4) 0.022(4)
C9 0.049(5) 0.065(6) 0.052(5) 0.022(5) 0.023(4) 0.021(5)
C45 0.042(4) 0.053(5) 0.044(5) 0.024(4) 0.010(4) 0.017(4)
C22 0.042(5) 0.074(7) 0.059(6) 0.038(5) 0.018(4) 0.020(5)
C54 0.045(5) 0.053(5) 0.041(4) 0.014(4) 0.014(4) 0.020(4)
C26 0.053(5) 0.053(5) 0.040(4) 0.016(4) 0.012(4) 0.022(4)
C76 0.050(5) 0.056(5) 0.040(4) 0.020(4) 0.011(4) 0.026(4)
C70 0.042(5) 0.056(5) 0.047(5) 0.014(4) 0.014(4) 0.023(4)
C61 0.058(6) 0.058(6) 0.064(6) 0.033(5) 0.019(5) 0.027(5)
C34 0.051(5) 0.055(5) 0.041(4) 0.019(4) 0.017(4) 0.025(4)
C38 0.051(5) 0.065(6) 0.051(5) 0.025(5) 0.015(4) 0.030(5)
C18 0.054(5) 0.070(6) 0.054(5) 0.026(5) 0.024(4) 0.035(5)
C33 0.044(5) 0.052(5) 0.043(4) 0.018(4) 0.008(4) 0.019(4)
C14 0.063(6) 0.060(6) 0.040(5) 0.016(4) 0.013(4) 0.035(5)
C8 0.058(5) 0.058(5) 0.044(5) 0.019(4) 0.019(4) 0.030(5)
C15 0.083(7) 0.060(6) 0.039(5) 0.014(4) 0.025(5) 0.042(5)
C77 0.055(5) 0.045(5) 0.047(5) 0.017(4) 0.026(4) 0.024(4)
C23 0.054(5) 0.065(6) 0.061(6) 0.035(5) 0.017(5) 0.031(5)
C81 0.044(5) 0.057(5) 0.053(5) 0.032(4) 0.019(4) 0.024(4)
C27 0.055(5) 0.060(6) 0.046(5) 0.022(4) 0.015(4) 0.029(5)
C48 0.054(6) 0.067(6) 0.060(6) 0.034(5) 0.010(5) 0.015(5)
C66 0.044(5) 0.062(6) 0.046(5) 0.022(4) 0.018(4) 0.024(4)
C87 0.054(5) 0.058(6) 0.043(5) 0.022(4) 0.016(4) 0.012(4)
C58 0.052(5) 0.057(5) 0.047(5) 0.021(4) 0.013(4) 0.023(4)
C20 0.043(5) 0.056(5) 0.046(5) 0.024(4) 0.011(4) 0.019(4)
C55 0.053(5) 0.069(6) 0.040(5) 0.020(4) 0.016(4) 0.024(5)
C41 0.052(5) 0.083(7) 0.039(5) 0.018(5) 0.021(4) 0.027(5)
C56 0.058(6) 0.064(6) 0.051(6) 0.015(5) 0.009(5) 0.018(5)
C49 0.050(5) 0.074(7) 0.064(6) 0.037(5) 0.016(5) 0.024(5)
C28 0.075(7) 0.064(6) 0.043(5) 0.024(5) 0.009(5) 0.030(5)
C78 0.040(4) 0.045(5) 0.051(5) 0.020(4) 0.011(4) 0.016(4)
C50 0.047(5) 0.061(6) 0.051(5) 0.029(4) 0.015(4) 0.025(4)
C24 0.047(5) 0.050(5) 0.059(6) 0.017(4) 0.016(4) 0.020(4)
C69 0.052(5) 0.057(6) 0.065(6) 0.022(5) 0.025(5) 0.022(4)
C6 0.045(5) 0.067(6) 0.041(5) 0.016(4) 0.016(4) 0.021(4)
C86 0.060(6) 0.064(6) 0.040(5) 0.023(4) 0.021(4) 0.015(5)
C51 0.058(6) 0.072(6) 0.057(6) 0.034(5) 0.024(5) 0.038(5)
C44 0.058(6) 0.056(6) 0.057(6) 0.027(5) 0.024(5) 0.023(5)
C64 0.046(5) 0.048(5) 0.045(5) 0.023(4) 0.016(4) 0.015(4)
C72 0.044(5) 0.074(6) 0.053(5) 0.030(5) 0.017(4) 0.027(5)
C40 0.054(5) 0.073(6) 0.045(5) 0.021(5) 0.021(4) 0.026(5)
C75 0.069(6) 0.066(6) 0.046(5) 0.028(5) 0.022(5) 0.034(5)
C37 0.053(5) 0.062(6) 0.062(6) 0.029(5) 0.021(5) 0.031(5)
C57 0.053(6) 0.052(5) 0.063(6) 0.019(5) 0.009(5) 0.009(4)
C4 0.042(5) 0.065(6) 0.051(5) -0.003(5) 0.001(4) 0.025(5)
C21 0.050(5) 0.061(6) 0.047(5) 0.023(4) 0.014(4) 0.019(4)
C36 0.061(6) 0.063(6) 0.046(5) 0.006(4) 0.020(4) 0.031(5)
C25 0.047(5) 0.051(5) 0.047(5) 0.016(4) 0.009(4) 0.019(4)
C35 0.050(5) 0.058(5) 0.044(5) 0.021(4) 0.017(4) 0.026(4)
C60 0.060(6) 0.060(6) 0.059(6) 0.036(5) 0.025(5) 0.031(5)
C42 0.048(5) 0.079(7) 0.049(5) 0.030(5) 0.019(4) 0.028(5)
C74 0.079(7) 0.088(8) 0.046(5) 0.035(5) 0.017(5) 0.045(6)
C63 0.062(6) 0.066(6) 0.043(5) 0.022(4) 0.021(4) 0.029(5)
Si1A 0.121(10) 0.070(6) 0.033(4) 0.010(4) 0.015(5) 0.043(6)
C5 0.045(5) 0.060(6) 0.056(6) 0.012(5) 0.014(4) 0.022(5)
C43 0.071(7) 0.076(7) 0.069(7) 0.043(6) 0.035(5) 0.036(6)
C62 0.064(6) 0.066(6) 0.051(5) 0.033(5) 0.019(5) 0.018(5)
C95 0.063(6) 0.062(6) 0.065(6) 0.021(5) 0.025(5) 0.017(5)
C52 0.051(5) 0.059(5) 0.048(5) 0.026(4) 0.023(4) 0.027(4)
C11 0.066(6) 0.063(6) 0.042(5) 0.017(4) 0.023(4) 0.023(5)
C67 0.048(5) 0.081(7) 0.046(5) 0.026(5) 0.020(4) 0.026(5)
C68 0.047(5) 0.069(6) 0.065(6) 0.031(5) 0.026(5) 0.020(5)
C32 0.048(5) 0.074(7) 0.062(6) 0.027(5) 0.012(4) 0.032(5)
C17 0.060(6) 0.086(8) 0.069(7) 0.039(6) 0.034(5) 0.040(6)
C16 0.093(9) 0.090(8) 0.069(7) 0.041(6) 0.053(7) 0.060(7)
C10 0.087(8) 0.061(6) 0.055(6) 0.020(5) 0.044(6) 0.023(6)
C73 0.052(6) 0.085(7) 0.061(6) 0.039(6) 0.011(5) 0.033(5)
C29 0.091(8) 0.063(6) 0.038(5) 0.021(5) 0.002(5) 0.029(6)
C80 0.076(7) 0.056(5) 0.033(4) 0.016(4) 0.017(4) 0.026(5)
C31 0.062(6) 0.074(7) 0.072(7) 0.033(6) 0.006(5) 0.030(6)
C97 0.077(8) 0.070(7) 0.060(6) 0.021(5) 0.021(6) 0.033(6)
C3 0.055(6) 0.058(6) 0.073(7) 0.018(5) 0.021(5) 0.027(5)
C30 0.076(8) 0.066(7) 0.060(7) 0.023(5) -0.015(6) 0.020(6)
C99 0.058(6) 0.092(9) 0.080(8) 0.030(7) 0.030(6) 0.028(6)
C96 0.061(6) 0.074(7) 0.069(7) 0.025(6) 0.029(5) 0.032(6)
C98 0.068(7) 0.082(8) 0.077(8) 0.018(6) 0.019(6) 0.042(7)
C94 0.069(7) 0.070(7) 0.058(6) 0.021(5) 0.021(5) 0.029(6)
C79 0.117(11) 0.077(8) 0.051(6) 0.028(6) 0.013(6) 0.042(7)
C91 0.161(13) 0.087(9) 0.047(6) 0.018(6) 0.005(7) 0.041(9)
C93 0.191(15) 0.086(9) 0.060(7) 0.026(6) 0.037(9) 0.066(10)
C92 0.094(15) 0.102(16) 0.060(12) 0.012(11) -0.024(11) -0.001(13)
C92A 0.12(3) 0.11(3) 0.08(2) 0.01(2) 0.05(2) 0.03(2)

loop_
_atom_type_symbol
_atom_type_description
_atom_type_scat_dispersion_real
_atom_type_scat_dispersion_imag
_atom_type_scat_source
_atom_type_scat_dispersion_source
C C 0.0180 0.0090 'International Tables Vol.C Table 6.1.1.4.' 'International Tables Vol.C Table 4.2.6.8.'
H H 0.0000 0.0000 'International Tables Vol.C Table 6.1.1.4.' 'International Tables Vol.C Table 4.2.6.8.'
P P 0.2950 0.4340 'International Tables Vol.C Table 6.1.1.4.' 'International Tables Vol.C Table 4.2.6.8.'
Ru Ru 0.0550 3.2960 'International Tables Vol.C Table 6.1.1.4.' 'International Tables Vol.C Table 4.2.6.8.'
S S 0.3330 0.5570 'International Tables Vol.C Table 6.1.1.4.' 'International Tables Vol.C Table 4.2.6.8.'
Si Si 0.2540 0.3300 'International Tables Vol.C Table 6.1.1.4.' 'International Tables Vol.C Table 4.2.6.8.'

loop_
_geom_angle_atom_site_label_1
_geom_angle_atom_site_label_2
_geom_angle_atom_site_label_3
_geom_angle
_geom_angle_site_symmetry_1
_geom_angle_site_symmetry_3
_geom_angle_publ_flag
C90 Ru2 C90 180.0(4) . 2_677 ?
C90 Ru2 P5 84.1(2) . . ?
C90 Ru2 P5 95.9(2) 2_677 . ?
C90 Ru2 P5 95.9(2) . 2_677 ?
C90 Ru2 P5 84.1(2) 2_677 2_677 ?
P5 Ru2 P5 180.0 . 2_677 ?
C90 Ru2 P6 84.5(2) . . ?
C90 Ru2 P6 95.5(2) 2_677 . ?
P5 Ru2 P6 82.02(7) . . ?
P5 Ru2 P6 97.98(8) 2_677 . ?
C90 Ru2 P6 95.5(2) . 2_677 ?
C90 Ru2 P6 84.5(2) 2_677 2_677 ?
P5 Ru2 P6 97.98(8) . 2_677 ?
P5 Ru2 P6 82.02(7) 2_677 2_677 ?
P6 Ru2 P6 180.00(4) . 2_677 ?
C82 Ru1 C83 178.9(3) . . ?
C82 Ru1 P4 89.9(2) . . ?
C83 Ru1 P4 89.3(2) . . ?
C82 Ru1 P1 95.0(2) . . ?
C83 Ru1 P1 84.1(2) . . ?
P4 Ru1 P1 83.89(8) . . ?
C82 Ru1 P3 89.8(2) . . ?
C83 Ru1 P3 91.1(2) . . ?
P4 Ru1 P3 96.81(8) . . ?
P1 Ru1 P3 175.15(8) . . ?
C82 Ru1 P2 85.8(2) . . ?
C83 Ru1 P2 94.9(2) . . ?
P4 Ru1 P2 175.76(8) . . ?
P1 Ru1 P2 96.15(8) . . ?
P3 Ru1 P2 83.50(8) . . ?
C59 P5 C53 101.3(4) . . ?
C59 P5 C77 104.5(4) . . ?
C53 P5 C77 101.6(4) . . ?
C59 P5 Ru2 119.3(3) . . ?
C53 P5 Ru2 121.7(3) . . ?
C77 P5 Ru2 105.9(3) . . ?
C65 P6 C71 104.9(4) . . ?
C65 P6 C78 104.6(4) . . ?
C71 P6 C78 97.9(4) . . ?
C65 P6 Ru2 116.0(3) . . ?
C71 P6 Ru2 121.8(3) . . ?
C78 P6 Ru2 109.0(3) . . ?
C7 P4 C1 99.8(4) . . ?
C7 P4 C25 102.7(4) . . ?
C1 P4 C25 101.8(4) . . ?
C7 P4 Ru1 121.3(3) . . ?
C1 P4 Ru1 122.9(3) . . ?
C25 P4 Ru1 105.3(3) . . ?
C52 P2 C45 102.0(4) . . ?
C52 P2 C39 102.2(4) . . ?
C45 P2 C39 99.7(4) . . ?
C52 P2 Ru1 104.8(3) . . ?
C45 P2 Ru1 121.5(3) . . ?
C39 P2 Ru1 123.2(3) . . ?
C88 S1 C85 93.2(4) . . ?
C51 P3 C27 103.0(4) . . ?
C51 P3 C33 100.3(4) . . ?
C27 P3 C33 100.9(4) . . ?
C51 P3 Ru1 105.7(3) . . ?
C27 P3 Ru1 119.5(3) . . ?
C33 P3 Ru1 124.2(3) . . ?
C26 P1 C13 103.5(4) . . ?
C26 P1 C19 100.8(4) . . ?
C13 P1 C19 99.2(4) . . ?
C26 P1 Ru1 105.6(3) . . ?
C13 P1 Ru1 120.8(3) . . ?
C19 P1 Ru1 123.7(3) . . ?
C93 Si1 C92 104.3(11) . . ?
C93 Si1 C79 108.8(7) . . ?
C92 Si1 C79 114.8(9) . . ?
C93 Si1 C91 114.8(7) . . ?
C92 Si1 C91 107.7(9) . . ?
C79 Si1 C91 106.8(6) . . ?
C89 C90 Ru2 175.4(7) . . ?
C81 C82 Ru1 174.3(7) . . ?
C48 C47 C46 119.9(9) . . ?
C48 C47 H47 120.1 . . ?
C46 C47 H47 120.1 . . ?
C12 C7 C8 117.8(8) . . ?
C12 C7 P4 121.3(7) . . ?
C8 C7 P4 120.9(6) . . ?
C44 C39 C40 119.5(9) . . ?
C44 C39 P2 120.7(7) . . ?
C40 C39 P2 119.6(7) . . ?
C24 C19 C20 119.3(8) . . ?
C24 C19 P1 119.5(7) . . ?
C20 C19 P1 121.1(6) . . ?
C58 C53 C54 118.5(9) . . ?
C58 C53 P5 122.0(7) . . ?
C54 C53 P5 119.6(7) . . ?
C72 C71 C76 118.5(8) . . ?
C72 C71 P6 124.4(7) . . ?
C76 C71 P6 116.7(7) . . ?
C64 C59 C60 117.9(8) . . ?
C64 C59 P5 118.6(6) . . ?
C60 C59 P5 123.4(7) . . ?
C83 C84 C85 173.4(9) . . ?
C86 C85 C84 128.9(8) . . ?
C86 C85 S1 109.4(6) . . ?
C84 C85 S1 121.6(7) . . ?
C6 C1 C2 118.4(9) . . ?
C6 C1 P4 122.1(8) . . ?
C2 C1 P4 119.3(7) . . ?
C84 C83 Ru1 174.0(7) . . ?
C90 C89 C88 178.3(9) . . ?
C87 C88 C89 129.5(9) . . ?
C87 C88 S1 109.0(6) . . ?
C89 C88 S1 121.4(7) . . ?
C45 C46 C47 119.7(8) . . ?
C45 C46 H46 120.1 . . ?
C47 C46 H46 120.1 . . ?
C18 C13 C14 119.1(8) . . ?
C18 C13 P1 120.2(7) . . ?
C14 C13 P1 120.6(7) . . ?
C11 C12 C7 121.9(9) . . ?
C11 C12 H12 119.1 . . ?
C7 C12 H12 119.1 . . ?
C70 C65 C66 118.8(8) . . ?
C70 C65 P6 122.8(7) . . ?
C66 C65 P6 117.9(7) . . ?
C3 C2 C1 120.9(10) . . ?
C3 C2 H2 119.5 . . ?
C1 C2 H2 119.5 . . ?
C10 C9 C8 119.0(9) . . ?
C10 C9 H9 120.5 . . ?
C8 C9 H9 120.5 . . ?
C46 C45 C50 118.9(8) . . ?
C46 C45 P2 120.5(7) . . ?
C50 C45 P2 120.5(7) . . ?
C21 C22 C23 119.9(9) . . ?
C21 C22 H22 120.1 . . ?
C23 C22 H22 120.1 . . ?
C55 C54 C53 120.2(9) . . ?
C55 C54 H54 119.9 . . ?
C53 C54 H54 119.9 . . ?
C25 C26 P1 107.1(6) . . ?
C25 C26 H26A 110.3 . . ?
P1 C26 H26A 110.3 . . ?
C25 C26 H26B 110.3 . . ?
P1 C26 H26B 110.3 . . ?
H26A C26 H26B 108.5 . . ?
C75 C76 C71 121.4(9) . . ?
C75 C76 H76 119.3 . . ?
C71 C76 H76 119.3 . . ?
C65 C70 C69 120.8(9) . . ?
C65 C70 H70 119.6 . . ?
C69 C70 H70 119.6 . . ?
C60 C61 C62 120.5(9) . . ?
C60 C61 H61 119.8 . . ?
C62 C61 H61 119.8 . . ?
C33 C34 C35 120.7(8) . . ?
C33 C34 H34 119.7 . . ?
C35 C34 H34 119.7 . . ?
C37 C38 C33 120.6(9) . . ?
C37 C38 H38 119.7 . . ?
C33 C38 H38 119.7 . . ?
C17 C18 C13 121.1(10) . . ?
C17 C18 H18 119.5 . . ?
C13 C18 H18 119.5 . . ?
C34 C33 C38 118.0(8) . . ?
C34 C33 P3 121.0(7) . . ?
C38 C33 P3 120.9(7) . . ?
C13 C14 C15 119.5(10) . . ?
C13 C14 H14 120.2 . . ?
C15 C14 H14 120.2 . . ?
C9 C8 C7 121.1(9) . . ?
C9 C8 H8 119.4 . . ?
C7 C8 H8 119.4 . . ?
C14 C15 C16 120.1(9) . . ?
C14 C15 H15 120.0 . . ?
C16 C15 H15 120.0 . . ?
C78 C77 P5 109.0(6) . . ?
C78 C77 H77A 109.9 . . ?
P5 C77 H77A 109.9 . . ?
C78 C77 H77B 109.9 . . ?
P5 C77 H77B 109.9 . . ?
H77A C77 H77B 108.3 . . ?
C22 C23 C24 120.7(9) . . ?
C22 C23 H23 119.7 . . ?
C24 C23 H23 119.7 . . ?
C82 C81 C80 173.7(10) . . ?
C28 C27 C32 119.0(9) . . ?
C28 C27 P3 120.3(8) . . ?
C32 C27 P3 120.6(7) . . ?
C47 C48 C49 120.7(10) . . ?
C47 C48 H48 119.7 . . ?
C49 C48 H48 119.7 . . ?
C67 C66 C65 119.3(9) . . ?
C67 C66 H66 120.3 . . ?
C65 C66 H66 120.3 . . ?
C88 C87 C86 113.6(9) . . ?
C88 C87 H87 123.2 . . ?
C86 C87 H87 123.2 . . ?
C57 C58 C53 120.6(9) . . ?
C57 C58 H58 119.7 . . ?
C53 C58 H58 119.7 . . ?
C21 C20 C19 119.3(8) . . ?
C21 C20 H20 120.3 . . ?
C19 C20 H20 120.3 . . ?
C56 C55 C54 120.9(9) . . ?
C56 C55 H55 119.6 . . ?
C54 C55 H55 119.6 . . ?
C42 C41 C40 121.5(10) . . ?
C42 C41 H41 119.2 . . ?
C40 C41 H41 119.2 . . ?
C57 C56 C55 118.9(10) . . ?
C57 C56 H56 120.5 . . ?
C55 C56 H56 120.5 . . ?
C48 C49 C50 120.5(9) . . ?
C48 C49 H49 119.7 . . ?
C50 C49 H49 119.7 . . ?
C27 C28 C29 119.4(11) . . ?
C27 C28 H28 120.3 . . ?
C29 C28 H28 120.3 . . ?
C77 C78 P6 112.9(6) . . ?
C77 C78 H78A 109.0 . . ?
P6 C78 H78A 109.0 . . ?
C77 C78 H78B 109.0 . . ?
P6 C78 H78B 109.0 . . ?
H78A C78 H78B 107.8 . . ?
C49 C50 C45 120.2(9) . . ?
C49 C50 H50 119.9 . . ?
C45 C50 H50 119.9 . . ?
C23 C24 C19 119.7(9) . . ?
C23 C24 H24 120.2 . . ?
C19 C24 H24 120.2 . . ?
C68 C69 C70 120.0(10) . . ?
C68 C69 H69 120.0 . . ?
C70 C69 H69 120.0 . . ?
C5 C6 C1 120.2(10) . . ?
C5 C6 H6 119.9 . . ?
C1 C6 H6 119.9 . . ?
C85 C86 C87 114.8(8) . . ?
C85 C86 H86 122.6 . . ?
C87 C86 H86 122.6 . . ?
C52 C51 P3 108.5(6) . . ?
C52 C51 H51A 110.0 . . ?
P3 C51 H51A 110.0 . . ?
C52 C51 H51B 110.0 . . ?
P3 C51 H51B 110.0 . . ?
H51A C51 H51B 108.4 . . ?
C39 C44 C43 120.0(10) . . ?
C39 C44 H44 120.0 . . ?
C43 C44 H44 120.0 . . ?
C63 C64 C59 121.5(8) . . ?
C63 C64 H64 119.3 . . ?
C59 C64 H64 119.3 . . ?
C71 C72 C73 120.6(9) . . ?
C71 C72 H72 119.7 . . ?
C73 C72 H72 119.7 . . ?
C41 C40 C39 119.6(10) . . ?
C41 C40 H40 120.2 . . ?
C39 C40 H40 120.2 . . ?
C76 C75 C74 118.9(9) . . ?
C76 C75 H75 120.5 . . ?
C74 C75 H75 120.5 . . ?
C36 C37 C38 121.5(9) . . ?
C36 C37 H37 119.2 . . ?
C38 C37 H37 119.2 . . ?
C56 C57 C58 120.9(10) . . ?
C56 C57 H57 119.5 . . ?
C58 C57 H57 119.5 . . ?
C5 C4 C3 119.5(9) . . ?
C5 C4 H4 120.3 . . ?
C3 C4 H4 120.3 . . ?
C22 C21 C20 121.1(9) . . ?
C22 C21 H21 119.4 . . ?
C20 C21 H21 119.4 . . ?
C37 C36 C35 119.4(8) . . ?
C37 C36 H36 120.3 . . ?
C35 C36 H36 120.3 . . ?
C26 C25 P4 107.3(6) . . ?
C26 C25 H25A 110.3 . . ?
P4 C25 H25A 110.3 . . ?
C26 C25 H25B 110.3 . . ?
P4 C25 H25B 110.3 . . ?
H25A C25 H25B 108.5 . . ?
C36 C35 C34 119.6(8) . . ?
C36 C35 H35 120.2 . . ?
C34 C35 H35 120.2 . . ?
C61 C60 C59 120.0(9) . . ?
C61 C60 H60 120.0 . . ?
C59 C60 H60 120.0 . . ?
C43 C42 C41 118.3(9) . . ?
C43 C42 H42 120.9 . . ?
C41 C42 H42 120.9 . . ?
C73 C74 C75 120.7(9) . . ?
C73 C74 H74 119.7 . . ?
C75 C74 H74 119.7 . . ?
C64 C63 C62 120.7(9) . . ?
C64 C63 H63 119.7 . . ?
C62 C63 H63 119.7 . . ?
C93 Si1A C92A 104.0(18) . . ?
C93 Si1A C91 119.1(10) . . ?
C92A Si1A C91 104.4(18) . . ?
C93 Si1A C79 107.8(8) . . ?
C92A Si1A C79 117.3(15) . . ?
C91 Si1A C79 104.9(8) . . ?
C4 C5 C6 121.3(10) . . ?
C4 C5 H5 119.3 . . ?
C6 C5 H5 119.3 . . ?
C42 C43 C44 121.0(10) . . ?
C42 C43 H43 119.5 . . ?
C44 C43 H43 119.5 . . ?
C63 C62 C61 119.5(9) . . ?
C63 C62 H62 120.3 . . ?
C61 C62 H62 120.3 . . ?
C94 C95 C96 120.9(11) . . ?
C94 C95 H95 119.6 . . ?
C96 C95 H95 119.6 . . ?
C51 C52 P2 106.1(7) . . ?
C51 C52 H52A 110.5 . . ?
P2 C52 H52A 110.5 . . ?
C51 C52 H52B 110.5 . . ?
P2 C52 H52B 110.5 . . ?
H52A C52 H52B 108.7 . . ?
C10 C11 C12 118.3(9) . . ?
C10 C11 H11 120.8 . . ?
C12 C11 H11 120.8 . . ?
C68 C67 C66 121.3(9) . . ?
C68 C67 H67 119.4 . . ?
C66 C67 H67 119.4 . . ?
C67 C68 C69 119.6(9) . . ?
C67 C68 H68 120.2 . . ?
C69 C68 H68 120.2 . . ?
C31 C32 C27 121.0(10) . . ?
C31 C32 H32 119.5 . . ?
C27 C32 H32 119.5 . . ?
C16 C17 C18 120.3(10) . . ?
C16 C17 H17 119.9 . . ?
C18 C17 H17 119.9 . . ?
C17 C16 C15 119.8(9) . . ?
C17 C16 H16 120.1 . . ?
C15 C16 H16 120.1 . . ?
C9 C10 C11 121.9(9) . . ?
C9 C10 H10 119.1 . . ?
C11 C10 H10 119.1 . . ?
C74 C73 C72 119.8(10) . . ?
C74 C73 H73 120.1 . . ?
C72 C73 H73 120.1 . . ?
C30 C29 C28 121.0(10) . . ?
C30 C29 H29 119.5 . . ?
C28 C29 H29 119.5 . . ?
C79 C80 C81 178.0(11) . . ?
C30 C31 C32 119.7(11) . . ?
C30 C31 H31 120.1 . . ?
C32 C31 H31 120.1 . . ?
C96 C97 C98 119.5(11) . . ?
C96 C97 H97 120.2 . . ?
C98 C97 H97 120.2 . . ?
C4 C3 C2 119.7(10) . . ?
C4 C3 H3 120.2 . . ?
C2 C3 H3 120.2 . . ?
C29 C30 C31 120.0(10) . . ?
C29 C30 H30 120.0 . . ?
C31 C30 H30 120.0 . . ?
C94 C99 C98 121.2(12) . . ?
C94 C99 H99 119.4 . . ?
C98 C99 H99 119.4 . . ?
C97 C96 C95 119.5(11) . . ?
C97 C96 H96 120.2 . . ?
C95 C96 H96 120.2 . . ?
C97 C98 C99 119.0(11) . . ?
C97 C98 H98 120.5 . . ?
C99 C98 H98 120.5 . . ?
C99 C94 C95 119.8(12) . . ?
C99 C94 H94 120.1 . . ?
C95 C94 H94 120.1 . . ?
C80 C79 Si1 168.2(13) . . ?
C80 C79 Si1A 155.2(13) . . ?
Si1 C91 H91D 109.5 . . ?
Si1 C91 H91E 109.5 . . ?
H91D C91 H91E 109.5 . . ?
Si1 C91 H91F 109.5 . . ?
H91D C91 H91F 109.5 . . ?
H91E C91 H91F 109.5 . . ?
Si1A C91 H91A 109.5 . . ?
Si1A C91 H91B 109.5 . . ?
H91A C91 H91B 109.5 . . ?
Si1A C91 H91C 109.5 . . ?
H91A C91 H91C 109.5 . . ?
H91B C91 H91C 109.5 . . ?
Si1 C93 H93D 109.5 . . ?
Si1 C93 H93E 109.5 . . ?
H93D C93 H93E 109.5 . . ?
Si1 C93 H93F 109.5 . . ?
H93D C93 H93F 109.5 . . ?
H93E C93 H93F 109.5 . . ?
Si1A C93 H93A 109.5 . . ?
Si1A C93 H93B 109.5 . . ?
H93A C93 H93B 109.5 . . ?
Si1A C93 H93C 109.5 . . ?
H93A C93 H93C 109.5 . . ?
H93B C93 H93C 109.5 . . ?
Si1 C92 H92A 109.5 . . ?
Si1 C92 H92B 109.5 . . ?
H92A C92 H92B 109.5 . . ?
Si1 C92 H92C 109.5 . . ?
H92A C92 H92C 109.5 . . ?
H92B C92 H92C 109.5 . . ?
Si1A C92A H92D 109.5 . . ?
Si1A C92A H92E 109.5 . . ?
H92D C92A H92E 109.5 . . ?
Si1A C92A H92F 109.5 . . ?
H92D C92A H92F 109.5 . . ?
H92E C92A H92F 109.5 . . ?

loop_
_geom_bond_atom_site_label_1
_geom_bond_atom_site_label_2
_geom_bond_distance
_geom_bond_site_symmetry_2
_geom_bond_publ_flag
Ru2 C90 2.079(7) . ?
Ru2 C90 2.079(7) 2_677 ?
Ru2 P5 2.346(2) . ?
Ru2 P5 2.346(2) 2_677 ?
Ru2 P6 2.362(2) . ?
Ru2 P6 2.362(2) 2_677 ?
Ru1 C82 2.039(7) . ?
Ru1 C83 2.073(7) . ?
Ru1 P4 2.367(2) . ?
Ru1 P1 2.369(2) . ?
Ru1 P3 2.377(2) . ?
Ru1 P2 2.377(2) . ?
P5 C59 1.832(9) . ?
P5 C53 1.837(10) . ?
P5 C77 1.840(8) . ?
P6 C65 1.839(9) . ?
P6 C71 1.851(9) . ?
P6 C78 1.864(9) . ?
P4 C7 1.836(8) . ?
P4 C1 1.844(10) . ?
P4 C25 1.849(9) . ?
P2 C52 1.836(9) . ?
P2 C45 1.845(9) . ?
P2 C39 1.865(9) . ?
S1 C88 1.744(9) . ?
S1 C85 1.751(9) . ?
P3 C51 1.828(10) . ?
P3 C27 1.841(10) . ?
P3 C33 1.851(9) . ?
P1 C26 1.828(10) . ?
P1 C13 1.845(9) . ?
P1 C19 1.856(8) . ?
Si1 C93 1.808(15) . ?
Si1 C92 1.84(2) . ?
Si1 C79 1.869(13) . ?
Si1 C91 1.878(14) . ?
C90 C89 1.193(11) . ?
C82 C81 1.213(12) . ?
C47 C48 1.350(14) . ?
C47 C46 1.415(13) . ?
C47 H47 0.9500 . ?
C7 C12 1.386(12) . ?
C7 C8 1.397(12) . ?
C39 C44 1.365(13) . ?
C39 C40 1.385(14) . ?
C19 C24 1.396(12) . ?
C19 C20 1.404(13) . ?
C53 C58 1.397(13) . ?
C53 C54 1.400(12) . ?
C71 C72 1.371(12) . ?
C71 C76 1.401(13) . ?
C59 C64 1.392(12) . ?
C59 C60 1.433(12) . ?
C84 C83 1.203(11) . ?
C84 C85 1.424(12) . ?
C85 C86 1.362(14) . ?
C1 C6 1.386(13) . ?
C1 C2 1.397(14) . ?
C89 C88 1.413(11) . ?
C88 C87 1.393(12) . ?
C46 C45 1.381(12) . ?
C46 H46 0.9500 . ?
C13 C18 1.389(13) . ?
C13 C14 1.396(13) . ?
C12 C11 1.382(12) . ?
C12 H12 0.9500 . ?
C65 C70 1.369(13) . ?
C65 C66 1.399(12) . ?
C2 C3 1.391(14) . ?
C2 H2 0.9500 . ?
C9 C10 1.371(14) . ?
C9 C8 1.382(12) . ?
C9 H9 0.9500 . ?
C45 C50 1.391(12) . ?
C22 C21 1.369(13) . ?
C22 C23 1.375(14) . ?
C22 H22 0.9500 . ?
C54 C55 1.391(13) . ?
C54 H54 0.9500 . ?
C26 C25 1.529(12) . ?
C26 H26A 0.9900 . ?
C26 H26B 0.9900 . ?
C76 C75 1.383(12) . ?
C76 H76 0.9500 . ?
C70 C69 1.396(13) . ?
C70 H70 0.9500 . ?
C61 C60 1.379(13) . ?
C61 C62 1.402(14) . ?
C61 H61 0.9500 . ?
C34 C33 1.390(12) . ?
C34 C35 1.395(12) . ?
C34 H34 0.9500 . ?
C38 C37 1.370(13) . ?
C38 C33 1.398(12) . ?
C38 H38 0.9500 . ?
C18 C17 1.386(13) . ?
C18 H18 0.9500 . ?
C14 C15 1.397(13) . ?
C14 H14 0.9500 . ?
C8 H8 0.9500 . ?
C15 C16 1.405(16) . ?
C15 H15 0.9500 . ?
C77 C78 1.521(12) . ?
C77 H77A 0.9900 . ?
C77 H77B 0.9900 . ?
C23 C24 1.385(13) . ?
C23 H23 0.9500 . ?
C81 C80 1.379(13) . ?
C27 C28 1.374(13) . ?
C27 C32 1.387(13) . ?
C48 C49 1.365(15) . ?
C48 H48 0.9500 . ?
C66 C67 1.391(13) . ?
C66 H66 0.9500 . ?
C87 C86 1.411(13) . ?
C87 H87 0.9500 . ?
C58 C57 1.385(13) . ?
C58 H58 0.9500 . ?
C20 C21 1.382(12) . ?
C20 H20 0.9500 . ?
C55 C56 1.387(15) . ?
C55 H55 0.9500 . ?
C41 C42 1.375(15) . ?
C41 C40 1.382(12) . ?
C41 H41 0.9500 . ?
C56 C57 1.381(14) . ?
C56 H56 0.9500 . ?
C49 C50 1.380(13) . ?
C49 H49 0.9500 . ?
C28 C29 1.413(14) . ?
C28 H28 0.9500 . ?
C78 H78A 0.9900 . ?
C78 H78B 0.9900 . ?
C50 H50 0.9500 . ?
C24 H24 0.9500 . ?
C69 C68 1.369(14) . ?
C69 H69 0.9500 . ?
C6 C5 1.385(13) . ?
C6 H6 0.9500 . ?
C86 H86 0.9500 . ?
C51 C52 1.525(13) . ?
C51 H51A 0.9900 . ?
C51 H51B 0.9900 . ?
C44 C43 1.395(13) . ?
C44 H44 0.9500 . ?
C64 C63 1.375(12) . ?
C64 H64 0.9500 . ?
C72 C73 1.408(13) . ?
C72 H72 0.9500 . ?
C40 H40 0.9500 . ?
C75 C74 1.388(15) . ?
C75 H75 0.9500 . ?
C37 C36 1.358(14) . ?
C37 H37 0.9500 . ?
C57 H57 0.9500 . ?
C4 C5 1.370(15) . ?
C4 C3 1.385(15) . ?
C4 H4 0.9500 . ?
C21 H21 0.9500 . ?
C36 C35 1.394(13) . ?
C36 H36 0.9500 . ?
C25 H25A 0.9900 . ?
C25 H25B 0.9900 . ?
C35 H35 0.9500 . ?
C60 H60 0.9500 . ?
C42 C43 1.369(15) . ?
C42 H42 0.9500 . ?
C74 C73 1.367(15) . ?
C74 H74 0.9500 . ?
C63 C62 1.383(14) . ?
C63 H63 0.9500 . ?
Si1A C93 1.752(17) . ?
Si1A C92A 1.81(4) . ?
Si1A C91 1.849(17) . ?
Si1A C79 1.945(15) . ?
C5 H5 0.9500 . ?
C43 H43 0.9500 . ?
C62 H62 0.9500 . ?
C95 C94 1.368(15) . ?
C95 C96 1.389(15) . ?
C95 H95 0.9500 . ?
C52 H52A 0.9900 . ?
C52 H52B 0.9900 . ?
C11 C10 1.378(15) . ?
C11 H11 0.9500 . ?
C67 C68 1.360(15) . ?
C67 H67 0.9500 . ?
C68 H68 0.9500 . ?
C32 C31 1.384(14) . ?
C32 H32 0.9500 . ?
C17 C16 1.362(16) . ?
C17 H17 0.9500 . ?
C16 H16 0.9500 . ?
C10 H10 0.9500 . ?
C73 H73 0.9500 . ?
C29 C30 1.347(17) . ?
C29 H29 0.9500 . ?
C80 C79 1.191(14) . ?
C31 C30 1.381(17) . ?
C31 H31 0.9500 . ?
C97 C96 1.358(15) . ?
C97 C98 1.387(17) . ?
C97 H97 0.9500 . ?
C3 H3 0.9500 . ?
C30 H30 0.9500 . ?
C99 C94 1.319(15) . ?
C99 C98 1.403(17) . ?
C99 H99 0.9500 . ?
C96 H96 0.9500 . ?
C98 H98 0.9500 . ?
C94 H94 0.9500 . ?
C91 H91D 0.9800 . ?
C91 H91E 0.9800 . ?
C91 H91F 0.9800 . ?
C91 H91A 0.9800 . ?
C91 H91B 0.9800 . ?
C91 H91C 0.9800 . ?
C93 H93D 0.9800 . ?
C93 H93E 0.9800 . ?
C93 H93F 0.9800 . ?
C93 H93A 0.9800 . ?
C93 H93B 0.9800 . ?
C93 H93C 0.9800 . ?
C92 H92A 0.9800 . ?
C92 H92B 0.9800 . ?
C92 H92C 0.9800 . ?
C92A H92D 0.9800 . ?
C92A H92E 0.9800 . ?
C92A H92F 0.9800 . ?

loop_
_geom_torsion_atom_site_label_1
_geom_torsion_atom_site_label_2
_geom_torsion_atom_site_label_3
_geom_torsion_atom_site_label_4
_geom_torsion
_geom_torsion_site_symmetry_1
_geom_torsion_site_symmetry_2
_geom_torsion_site_symmetry_3
_geom_torsion_site_symmetry_4
_geom_torsion_publ_flag
C1 P4 C7 C12 -151.2(7) . . . . ?
C25 P4 C7 C12 -46.6(8) . . . . ?
Ru1 P4 C7 C12 70.3(8) . . . . ?
C1 P4 C7 C8 29.5(8) . . . . ?
C25 P4 C7 C8 134.0(8) . . . . ?
Ru1 P4 C7 C8 -109.1(7) . . . . ?
C52 P2 C39 C44 -38.9(8) . . . . ?
C45 P2 C39 C44 65.8(8) . . . . ?
Ru1 P2 C39 C44 -155.9(6) . . . . ?
C52 P2 C39 C40 145.3(7) . . . . ?
C45 P2 C39 C40 -110.0(7) . . . . ?
Ru1 P2 C39 C40 28.3(8) . . . . ?
C26 P1 C19 C24 -45.6(8) . . . . ?
C13 P1 C19 C24 60.1(8) . . . . ?
Ru1 P1 C19 C24 -162.8(6) . . . . ?
C26 P1 C19 C20 136.8(7) . . . . ?
C13 P1 C19 C20 -117.4(7) . . . . ?
Ru1 P1 C19 C20 19.7(8) . . . . ?
C59 P5 C53 C58 -13.0(8) . . . . ?
C77 P5 C53 C58 94.6(7) . . . . ?
Ru2 P5 C53 C58 -148.3(6) . . . . ?
C59 P5 C53 C54 167.0(7) . . . . ?
C77 P5 C53 C54 -85.5(7) . . . . ?
Ru2 P5 C53 C54 31.7(8) . . . . ?
C65 P6 C71 C72 -11.2(9) . . . . ?
C78 P6 C71 C72 96.2(9) . . . . ?
Ru2 P6 C71 C72 -145.6(7) . . . . ?
C65 P6 C71 C76 175.9(7) . . . . ?
C78 P6 C71 C76 -76.7(7) . . . . ?
Ru2 P6 C71 C76 41.5(8) . . . . ?
C53 P5 C59 C64 -86.1(8) . . . . ?
C77 P5 C59 C64 168.6(7) . . . . ?
Ru2 P5 C59 C64 50.6(8) . . . . ?
C53 P5 C59 C60 91.0(8) . . . . ?
C77 P5 C59 C60 -14.3(9) . . . . ?
Ru2 P5 C59 C60 -132.3(7) . . . . ?
C88 S1 C85 C86 0.0(7) . . . . ?
C88 S1 C85 C84 -176.5(7) . . . . ?
C7 P4 C1 C6 -112.9(7) . . . . ?
C25 P4 C1 C6 141.9(7) . . . . ?
Ru1 P4 C1 C6 24.8(8) . . . . ?
C7 P4 C1 C2 61.7(7) . . . . ?
C25 P4 C1 C2 -43.5(8) . . . . ?
Ru1 P4 C1 C2 -160.6(6) . . . . ?
C85 S1 C88 C87 0.1(7) . . . . ?
C85 S1 C88 C89 -178.1(7) . . . . ?
C48 C47 C46 C45 -1.0(14) . . . . ?
C26 P1 C13 C18 140.2(8) . . . . ?
C19 P1 C13 C18 36.7(8) . . . . ?
Ru1 P1 C13 C18 -102.1(7) . . . . ?
C26 P1 C13 C14 -44.1(8) . . . . ?
C19 P1 C13 C14 -147.6(8) . . . . ?
Ru1 P1 C13 C14 73.6(8) . . . . ?
C8 C7 C12 C11 0.2(13) . . . . ?
P4 C7 C12 C11 -179.2(7) . . . . ?
C71 P6 C65 C70 -50.2(8) . . . . ?
C78 P6 C65 C70 -152.6(7) . . . . ?
Ru2 P6 C65 C70 87.3(7) . . . . ?
C71 P6 C65 C66 138.3(7) . . . . ?
C78 P6 C65 C66 35.8(7) . . . . ?
Ru2 P6 C65 C66 -84.3(7) . . . . ?
C6 C1 C2 C3 -2.2(13) . . . . ?
P4 C1 C2 C3 -177.0(7) . . . . ?
C47 C46 C45 C50 1.0(13) . . . . ?
C47 C46 C45 P2 -175.1(7) . . . . ?
C52 P2 C45 C46 -47.1(8) . . . . ?
C39 P2 C45 C46 -151.9(7) . . . . ?
Ru1 P2 C45 C46 68.9(8) . . . . ?
C52 P2 C45 C50 136.8(7) . . . . ?
C39 P2 C45 C50 32.0(8) . . . . ?
Ru1 P2 C45 C50 -107.2(7) . . . . ?
C58 C53 C54 C55 2.7(12) . . . . ?
P5 C53 C54 C55 -177.2(7) . . . . ?
C13 P1 C26 C25 175.3(6) . . . . ?
C19 P1 C26 C25 -82.4(6) . . . . ?
Ru1 P1 C26 C25 47.4(6) . . . . ?
C72 C71 C76 C75 1.9(14) . . . . ?
P6 C71 C76 C75 175.3(7) . . . . ?
C66 C65 C70 C69 -1.7(13) . . . . ?
P6 C65 C70 C69 -173.2(7) . . . . ?
C14 C13 C18 C17 -1.0(14) . . . . ?
P1 C13 C18 C17 174.8(8) . . . . ?
C35 C34 C33 C38 2.7(14) . . . . ?
C35 C34 C33 P3 -177.1(7) . . . . ?
C37 C38 C33 C34 -2.6(14) . . . . ?
C37 C38 C33 P3 177.2(8) . . . . ?
C51 P3 C33 C34 134.6(8) . . . . ?
C27 P3 C33 C34 -119.9(8) . . . . ?
Ru1 P3 C33 C34 17.5(9) . . . . ?
C51 P3 C33 C38 -45.2(9) . . . . ?
C27 P3 C33 C38 60.3(9) . . . . ?
Ru1 P3 C33 C38 -162.3(6) . . . . ?
C18 C13 C14 C15 2.3(14) . . . . ?
P1 C13 C14 C15 -173.5(7) . . . . ?
C10 C9 C8 C7 0.5(15) . . . . ?
C12 C7 C8 C9 -0.7(14) . . . . ?
P4 C7 C8 C9 178.7(7) . . . . ?
C13 C14 C15 C16 -1.0(14) . . . . ?
C59 P5 C77 C78 -76.2(7) . . . . ?
C53 P5 C77 C78 178.8(6) . . . . ?
Ru2 P5 C77 C78 50.6(6) . . . . ?
C21 C22 C23 C24 0.2(14) . . . . ?
C51 P3 C27 C28 -51.1(9) . . . . ?
C33 P3 C27 C28 -154.4(8) . . . . ?
Ru1 P3 C27 C28 65.6(9) . . . . ?
C51 P3 C27 C32 132.6(8) . . . . ?
C33 P3 C27 C32 29.2(9) . . . . ?
Ru1 P3 C27 C32 -110.7(8) . . . . ?
C46 C47 C48 C49 -1.1(15) . . . . ?
C70 C65 C66 C67 1.3(12) . . . . ?
P6 C65 C66 C67 173.2(7) . . . . ?
C89 C88 C87 C86 177.8(9) . . . . ?
S1 C88 C87 C86 -0.2(10) . . . . ?
C54 C53 C58 C57 -1.7(13) . . . . ?
P5 C53 C58 C57 178.3(7) . . . . ?
C24 C19 C20 C21 1.5(13) . . . . ?
P1 C19 C20 C21 179.1(7) . . . . ?
C53 C54 C55 C56 -1.4(13) . . . . ?
C54 C55 C56 C57 -1.0(15) . . . . ?
C47 C48 C49 C50 3.2(15) . . . . ?
C32 C27 C28 C29 0.7(15) . . . . ?
P3 C27 C28 C29 -175.7(7) . . . . ?
P5 C77 C78 P6 -40.7(7) . . . . ?
C65 P6 C78 C77 -111.4(6) . . . . ?
C71 P6 C78 C77 140.9(6) . . . . ?
Ru2 P6 C78 C77 13.3(7) . . . . ?
C48 C49 C50 C45 -3.2(15) . . . . ?
C46 C45 C50 C49 1.1(14) . . . . ?
P2 C45 C50 C49 177.2(7) . . . . ?
C22 C23 C24 C19 0.0(14) . . . . ?
C20 C19 C24 C23 -0.9(13) . . . . ?
P1 C19 C24 C23 -178.5(7) . . . . ?
C65 C70 C69 C68 2.3(14) . . . . ?
C2 C1 C6 C5 2.0(13) . . . . ?
P4 C1 C6 C5 176.6(7) . . . . ?
C84 C85 C86 C87 176.0(9) . . . . ?
S1 C85 C86 C87 -0.1(11) . . . . ?
C88 C87 C86 C85 0.2(13) . . . . ?
C27 P3 C51 C52 169.5(6) . . . . ?
C33 P3 C51 C52 -86.7(7) . . . . ?
Ru1 P3 C51 C52 43.4(7) . . . . ?
C40 C39 C44 C43 0.5(14) . . . . ?
P2 C39 C44 C43 -175.3(8) . . . . ?
C60 C59 C64 C63 -1.1(14) . . . . ?
P5 C59 C64 C63 176.1(7) . . . . ?
C76 C71 C72 C73 -2.7(14) . . . . ?
P6 C71 C72 C73 -175.5(8) . . . . ?
C42 C41 C40 C39 -0.4(15) . . . . ?
C44 C39 C40 C41 -0.3(14) . . . . ?
P2 C39 C40 C41 175.5(7) . . . . ?
C71 C76 C75 C74 -1.7(14) . . . . ?
C33 C38 C37 C36 -0.2(16) . . . . ?
C55 C56 C57 C58 2.1(15) . . . . ?
C53 C58 C57 C56 -0.8(15) . . . . ?
C23 C22 C21 C20 0.5(14) . . . . ?
C19 C20 C21 C22 -1.4(13) . . . . ?
C38 C37 C36 C35 2.9(16) . . . . ?
P1 C26 C25 P4 -61.0(7) . . . . ?
C7 P4 C25 C26 174.0(6) . . . . ?
C1 P4 C25 C26 -83.1(7) . . . . ?
Ru1 P4 C25 C26 46.1(6) . . . . ?
C37 C36 C35 C34 -2.7(15) . . . . ?
C33 C34 C35 C36 -0.1(14) . . . . ?
C62 C61 C60 C59 -1.1(16) . . . . ?
C64 C59 C60 C61 1.5(14) . . . . ?
P5 C59 C60 C61 -175.6(8) . . . . ?
C40 C41 C42 C43 0.9(15) . . . . ?
C76 C75 C74 C73 2.3(16) . . . . ?
C59 C64 C63 C62 0.3(15) . . . . ?
C3 C4 C5 C6 -0.7(14) . . . . ?
C1 C6 C5 C4 -0.6(13) . . . . ?
C41 C42 C43 C44 -0.7(15) . . . . ?
C39 C44 C43 C42 0.0(15) . . . . ?
C64 C63 C62 C61 0.2(16) . . . . ?
C60 C61 C62 C63 0.2(16) . . . . ?
P3 C51 C52 P2 -61.3(7) . . . . ?
C45 P2 C52 C51 177.7(6) . . . . ?
C39 P2 C52 C51 -79.4(6) . . . . ?
Ru1 P2 C52 C51 50.2(6) . . . . ?
C7 C12 C11 C10 0.5(15) . . . . ?
C65 C66 C67 C68 -1.4(14) . . . . ?
C66 C67 C68 C69 1.9(15) . . . . ?
C70 C69 C68 C67 -2.3(15) . . . . ?
C28 C27 C32 C31 -1.1(15) . . . . ?
P3 C27 C32 C31 175.3(8) . . . . ?
C13 C18 C17 C16 -1.6(16) . . . . ?
C18 C17 C16 C15 2.9(16) . . . . ?
C14 C15 C16 C17 -1.6(16) . . . . ?
C8 C9 C10 C11 0.3(16) . . . . ?
C12 C11 C10 C9 -0.8(16) . . . . ?
C75 C74 C73 C72 -3.2(17) . . . . ?
C71 C72 C73 C74 3.4(16) . . . . ?
C27 C28 C29 C30 0.5(16) . . . . ?
C27 C32 C31 C30 0.2(16) . . . . ?
C5 C4 C3 C2 0.5(14) . . . . ?
C1 C2 C3 C4 0.9(14) . . . . ?
C28 C29 C30 C31 -1.4(17) . . . . ?
C32 C31 C30 C29 1.0(17) . . . . ?
C98 C97 C96 C95 0.8(16) . . . . ?
C94 C95 C96 C97 -1.4(16) . . . . ?
C96 C97 C98 C99 -0.9(17) . . . . ?
C94 C99 C98 C97 1.6(18) . . . . ?
C98 C99 C94 C95 -2.2(18) . . . . ?
C96 C95 C94 C99 2.1(17) . . . . ?
C93 Si1 C79 C80 -101(5) . . . . ?
C92 Si1 C79 C80 15(5) . . . . ?
C91 Si1 C79 C80 135(5) . . . . ?
